data_7700511
loop_
_publ_author_name
'Ma, Jing-Jing'
'Liu, Wei-Sheng'

_publ_section_title
;
 Effective luminescence sensing of Fe<sup>3+</sup>,
 Cr<sub>2</sub>O<sub>7</sub><sup>2-</sup>, MnO<sub>4</sub><sup>-</sup> and
 4-nitrophenol by lanthanide metal-organic frameworks with a new topology
 type.
;
_journal_issue 32
_journal_name_full 'Dalton transactions (Cambridge, England : 2003)'
_journal_page_first 12287
_journal_page_last 12295
_journal_paper_doi 10.1039/c9dt01907c
_journal_volume 48
_journal_year 2019
_chemical_formula_moiety 'C46 H34 Eu2 N4 O20, 6(C4 H9 N O), 3(H2 O)'
_chemical_formula_sum 'C70 H94 Eu2 N10 O29'
_chemical_formula_weight 1843.47
_space_group_crystal_system triclinic
_space_group_IT_number 2
_space_group_name_Hall '-P 1'
_space_group_name_H-M_alt 'P -1'
_symmetry_space_group_name_Hall '-P 1'
_symmetry_space_group_name_H-M 'P -1'
_atom_sites_solution_hydrogens mixed
_audit_creation_date 2019-07-06
_audit_creation_method
;
Olex2 1.2-beta
(compiled 2018.05.29 svn.r3508 for OlexSys, GUI svn.r5506)
;
_audit_update_record
;
2019-07-06 deposited with the CCDC.    2019-07-08 downloaded from the CCDC.
;
_cell_angle_alpha 87.2780(10)
_cell_angle_beta 72.0030(10)
_cell_angle_gamma 71.3950(10)
_cell_formula_units_Z 1
_cell_length_a 9.75350(10)
_cell_length_b 14.4803(2)
_cell_length_c 15.2219(2)
_cell_measurement_reflns_used 44349
_cell_measurement_temperature 100.0(1)
_cell_measurement_theta_max 74.1230
_cell_measurement_theta_min 4.2930
_cell_volume 1934.69(5)
_computing_molecular_graphics 'Olex2 (Dolomanov et al., 2009)'
_computing_publication_material 'Olex2 (Dolomanov et al., 2009)'
_computing_structure_refinement 'ShelXL (Sheldrick, 2015)'
_diffrn_ambient_temperature 100.0(1)
_diffrn_measured_fraction_theta_full 0.996
_diffrn_measured_fraction_theta_max 0.984
_diffrn_measurement_device_type 'Rigaku (Cu) X-ray DW Source'
_diffrn_radiation_type CuK\a
_diffrn_radiation_wavelength 1.54184
_diffrn_reflns_av_R_equivalents 0.0520
_diffrn_reflns_av_unetI/netI 0.0254
_diffrn_reflns_Laue_measured_fraction_full 0.996
_diffrn_reflns_Laue_measured_fraction_max 0.984
_diffrn_reflns_limit_h_max 12
_diffrn_reflns_limit_h_min -12
_diffrn_reflns_limit_k_max 18
_diffrn_reflns_limit_k_min -18
_diffrn_reflns_limit_l_max 18
_diffrn_reflns_limit_l_min -18
_diffrn_reflns_number 71823
_diffrn_reflns_point_group_measured_fraction_full 0.996
_diffrn_reflns_point_group_measured_fraction_max 0.984
_diffrn_reflns_theta_full 67.684
_diffrn_reflns_theta_max 74.532
_diffrn_reflns_theta_min 3.057
_exptl_absorpt_coefficient_mu 12.245
_exptl_crystal_density_diffrn 1.582
_exptl_crystal_description block
_exptl_crystal_F_000 942
_exptl_crystal_size_max 0.25
_exptl_crystal_size_mid 0.16
_exptl_crystal_size_min 0.15
_refine_diff_density_max 1.955
_refine_diff_density_min -1.559
_refine_diff_density_rms 0.115
_refine_ls_extinction_method none
_refine_ls_goodness_of_fit_ref 1.090
_refine_ls_hydrogen_treatment constr
_refine_ls_matrix_type full
_refine_ls_number_parameters 624
_refine_ls_number_reflns 7793
_refine_ls_number_restraints 89
_refine_ls_restrained_S_all 1.085
_refine_ls_R_factor_all 0.0434
_refine_ls_R_factor_gt 0.0426
_refine_ls_shift/su_max 0.002
_refine_ls_shift/su_mean 0.000
_refine_ls_structure_factor_coef Fsqd
_refine_ls_weighting_details 'w=1/[\s^2^(Fo^2^)+(0.0901P)^2^+1.1388P] where P=(Fo^2^+2Fc^2^)/3'
_refine_ls_weighting_scheme calc
_refine_ls_wR_factor_gt 0.1163
_refine_ls_wR_factor_ref 0.1171
_reflns_Friedel_coverage 0.000
_reflns_number_gt 7545
_reflns_number_total 7793
_reflns_threshold_expression 'I > 2\s(I)'
_cod_data_source_file c9dt01907c2.cif
_cod_data_source_block 1
_cod_depositor_comments 'Adding full bibliography for 7700511.cif.'
_cod_original_cell_volume 1934.69(4)
_cod_database_code 7700511
_shelx_shelxl_version_number 2014/7
_shelx_space_group_comment
;
The symmetry employed for this shelxl refinement is uniquely defined
by the following loop, which should always be used as a source of
symmetry information in preference to the above space-group names.
They are only intended as comments.
;
_shelx_estimated_absorpt_t_max 0.261
_shelx_estimated_absorpt_t_min 0.150
_olex2_refinement_description
;
1. Fixed Uiso
 At 1.2 times of:
  All C(H) groups, All N(H) groups
 At 1.5 times of:
  All C(H,H,H) groups, All O(H,H) groups
2. Restrained distances
 C31A-N4A \\sim N4-C30
 with sigma of 0.02
 C28-C31A \\sim C28A-C29A
 with sigma of 0.02
 H33D-O13 \\sim O13-H33F
 with sigma of 0.02
3. Uiso/Uaniso restraints and constraints
Uanis(C28A) \\sim Ueq, Uanis(N4A) \\sim Ueq, Uanis(C30A) \\sim Ueq: with sigma
of 0.01 and sigma for terminal atoms of 0.01
Uanis(N4A) \\sim Ueq, Uanis(C28A) \\sim Ueq: with sigma of 0.01 and sigma for
terminal atoms of 0.01
Uanis(C28A) \\sim Ueq: with sigma of 0.01 and sigma for terminal atoms of 0.01
Uanis(O12) = Uanis(O12A)
4. Rigid body (RIGU) restrains
 O12, N4, C28, C29, H29A, H29B, H29C, C30, H30A, H30B, H30C, C31, H31A, H31B,
 H31C, O12A, N4A, C28A, C29A, C30A, H30D, H30E, H30F, C31A
 with sigma for 1-2 distances of 0.0001 and sigma for 1-3 distances of 0.0001
5. Others
 Sof(O13)=Sof(N5)=Sof(C32)=Sof(C33)=Sof(H33A)=Sof(H33B)=Sof(H33C)=Sof(C34)=
 Sof(H34A)=Sof(H34B)=Sof(H34C)=Sof(C35)=Sof(H35A)=Sof(H35B)=Sof(H35C)=1-FVAR(1)
 Sof(O13A)=Sof(N5A)=Sof(C32A)=Sof(C33A)=Sof(H33D)=Sof(H33E)=Sof(H33F)=
 Sof(C34A)=Sof(H34D)=Sof(H34E)=Sof(H34F)=Sof(C35A)=Sof(H35D)=Sof(H35E)=
 Sof(H35F)=FVAR(1)
 Sof(O12A)=Sof(N4A)=Sof(C28A)=Sof(C29A)=Sof(H29D)=Sof(H29E)=Sof(H29F)=
 Sof(C30A)=Sof(H30D)=Sof(H30E)=Sof(H30F)=Sof(C31A)=Sof(H31D)=Sof(H31E)=
 Sof(H31F)=1-FVAR(2)
 Sof(O12)=Sof(N4)=Sof(C28)=Sof(C29)=Sof(H29A)=Sof(H29B)=Sof(H29C)=Sof(C30)=
 Sof(H30A)=Sof(H30B)=Sof(H30C)=Sof(C31)=Sof(H31A)=Sof(H31B)=Sof(H31C)=FVAR(2)
 Fixed Sof: O16(0.5) H16A(0.5) H16B(0.5)
6.a Riding coordinates:
 O9(H9A,H9B), O10(H10A,H10B), O15(H15A,H15B), O16(H16A,H16B)
6.b Aromatic/amide H refined with riding coordinates:
 N1(H1), N2(H2), C3(H3), C4(H4), C6(H6), C7(H7), C10(H10), C12(H12), C14(H14),
 C18(H18), C19(H19), C21(H21), C22(H22)
6.c Idealised Me refined as rotating group:
 C24(H24A,H24B,H24C), C26(H26A,H26B,H26C), C27(H27A,H27B,H27C), C29(H29A,H29B,
 H29C), C30(H30A,H30B,H30C), C31(H31A,H31B,H31C), C29A(H29D,H29E,H29F),
 C30A(H30D,H30E,H30F), C31A(H31D,H31E,H31F), C33(H33A,H33B,H33C), C34(H34A,H34B,
 H34C), C35(H35A,H35B,H35C), C33A(H33D,H33E,H33F), C34A(H34D,H34E,H34F),
 C35A(H35D,H35E,H35F)
;
_olex2_submission_special_instructions 'No special instructions were received'

loop_
_space_group_symop_operation_xyz
'x, y, z'
'-x, -y, -z'

loop_
_atom_site_label
_atom_site_type_symbol
_atom_site_fract_x
_atom_site_fract_y
_atom_site_fract_z
_atom_site_U_iso_or_equiv
_atom_site_adp_type
_atom_site_occupancy
_atom_site_site_symmetry_order
_atom_site_calc_flag
_atom_site_refinement_flags_posn
_atom_site_refinement_flags_adp
_atom_site_refinement_flags_occupancy
_atom_site_disorder_assembly
_atom_site_disorder_group
Eu1 Eu -0.27757(2) 0.50018(2) 1.00401(2) 0.02016(9) Uani 1 1 d . . . . .
O1 O -0.1021(3) 0.56564(18) 0.90039(17) 0.0256(5) Uani 1 1 d . . . . .
O2 O 0.1379(3) 0.48294(18) 0.89370(16) 0.0248(5) Uani 1 1 d . . . . .
O3 O 0.2094(4) 0.8608(2) 0.5715(2) 0.0457(8) Uani 1 1 d . . . . .
O4 O 0.3551(4) 1.0599(2) 0.4057(2) 0.0423(7) Uani 1 1 d . . . . .
O5 O 0.5260(3) 0.57385(17) 0.14837(17) 0.0245(5) Uani 1 1 d . . . . .
O6 O 0.6366(3) 0.67524(18) 0.06719(17) 0.0262(5) Uani 1 1 d . . . . .
O7 O 0.6902(3) 1.36835(18) 0.09972(18) 0.0284(5) Uani 1 1 d . . . . .
O8 O 0.4885(3) 1.41468(17) 0.05125(17) 0.0274(5) Uani 1 1 d . . . . .
O9 O -0.0377(3) 0.36540(18) 0.96346(18) 0.0296(5) Uani 1 1 d . . . . .
H9A H 0.0335 0.3848 0.9254 0.044 Uiso 1 1 d R . . . .
H9B H -0.0202 0.3040 0.9622 0.044 Uiso 1 1 d R . . . .
O10 O -0.2506(3) 0.4141(2) 0.86649(19) 0.0332(6) Uani 1 1 d . . . . .
H10A H -0.3336 0.4125 0.8560 0.050 Uiso 1 1 d R . . . .
H10B H -0.1806 0.3603 0.8380 0.050 Uiso 1 1 d R . . . .
N1 N 0.2966(4) 0.7264(2) 0.4720(2) 0.0279(6) Uani 1 1 d . . . . .
H1 H 0.3054 0.6641 0.4706 0.034 Uiso 1 1 calc R . . . .
N2 N 0.3958(4) 0.9884(2) 0.2658(2) 0.0353(7) Uani 1 1 d . . . . .
H2 H 0.4025 1.0029 0.2081 0.042 Uiso 1 1 calc R . . . .
C1 C 0.0392(4) 0.5472(3) 0.8666(2) 0.0252(7) Uani 1 1 d . . . . .
C2 C 0.0939(4) 0.6043(3) 0.7859(2) 0.0259(7) Uani 1 1 d . . . . .
C3 C 0.2302(4) 0.5636(3) 0.7166(3) 0.0285(7) Uani 1 1 d . . . . .
H3 H 0.2934 0.4996 0.7215 0.034 Uiso 1 1 calc R . . . .
C4 C 0.2755(4) 0.6154(3) 0.6396(3) 0.0288(7) Uani 1 1 d . . . . .
H4 H 0.3666 0.5858 0.5909 0.035 Uiso 1 1 calc R . . . .
C5 C 0.1864(4) 0.7107(3) 0.6346(2) 0.0280(7) Uani 1 1 d . . . . .
C6 C 0.0533(5) 0.7541(3) 0.7066(3) 0.0341(8) Uani 1 1 d . . . . .
H6 H -0.0048 0.8203 0.7045 0.041 Uiso 1 1 calc R . . . .
C7 C 0.0059(4) 0.7007(3) 0.7810(3) 0.0338(8) Uani 1 1 d . . . . .
H7 H -0.0867 0.7296 0.8288 0.041 Uiso 1 1 calc R . . . .
C8 C 0.2314(4) 0.7740(3) 0.5566(3) 0.0302(7) Uani 1 1 d . . . . .
C9 C 0.3522(4) 0.7640(3) 0.3859(2) 0.0259(7) Uani 1 1 d . . . . .
C10 C 0.3431(5) 0.8626(3) 0.3755(3) 0.0295(7) Uani 1 1 d . . . . .
H10 H 0.3005 0.9080 0.4274 0.035 Uiso 1 1 calc R . . . .
C11 C 0.3992(4) 0.8916(3) 0.2856(3) 0.0294(7) Uani 1 1 d . . . . .
C12 C 0.4633(4) 0.8253(3) 0.2103(3) 0.0290(7) Uani 1 1 d . . . . .
H12 H 0.5011 0.8463 0.1502 0.035 Uiso 1 1 calc R . . . .
C13 C 0.4727(4) 0.7281(2) 0.2220(3) 0.0253(7) Uani 1 1 d . . . . .
C14 C 0.4151(4) 0.6973(3) 0.3095(3) 0.0264(7) Uani 1 1 d . . . . .
H14 H 0.4184 0.6312 0.3173 0.032 Uiso 1 1 calc R . . . .
C15 C 0.5476(4) 0.6566(2) 0.1414(2) 0.0237(6) Uani 1 1 d . . . . .
C16 C 0.3839(4) 1.0623(3) 0.3218(3) 0.0290(7) Uani 1 1 d . . . . .
C17 C 0.4175(4) 1.1469(2) 0.2691(3) 0.0272(7) Uani 1 1 d . . . . .
C18 C 0.5072(5) 1.1920(3) 0.2945(3) 0.0336(8) Uani 1 1 d . . . . .
H18 H 0.5362 1.1745 0.3487 0.040 Uiso 1 1 calc R . . . .
C19 C 0.5543(5) 1.2629(3) 0.2400(3) 0.0319(8) Uani 1 1 d . . . . .
H19 H 0.6209 1.2909 0.2546 0.038 Uiso 1 1 calc R . . . .
C20 C 0.5037(4) 1.2928(2) 0.1640(2) 0.0253(7) Uani 1 1 d . . . . .
C21 C 0.4070(5) 1.2516(3) 0.1421(3) 0.0325(8) Uani 1 1 d . . . . .
H21 H 0.3685 1.2742 0.0920 0.039 Uiso 1 1 calc R . . . .
C22 C 0.3672(5) 1.1774(3) 0.1935(3) 0.0329(8) Uani 1 1 d . . . . .
H22 H 0.3048 1.1471 0.1769 0.039 Uiso 1 1 calc R . . . .
C23 C 0.5637(4) 1.3636(2) 0.1015(2) 0.0239(6) Uani 1 1 d . . . . .
O11 O 0.0493(4) 0.7232(3) 0.2674(3) 0.0645(11) Uani 1 1 d . . . . .
N3 N -0.1372(4) 0.8528(3) 0.3482(3) 0.0435(9) Uani 1 1 d . . . . .
C24 C -0.1961(6) 0.7490(4) 0.2531(3) 0.0461(10) Uani 1 1 d . . . . .
H24A H -0.2204 0.7947 0.2063 0.069 Uiso 1 1 calc GR . . . .
H24B H -0.2895 0.7535 0.3037 0.069 Uiso 1 1 calc GR . . . .
H24C H -0.1503 0.6823 0.2250 0.069 Uiso 1 1 calc GR . . . .
C25 C -0.0858(5) 0.7742(3) 0.2904(3) 0.0434(10) Uani 1 1 d . . . . .
C26 C -0.2932(6) 0.9171(4) 0.3770(4) 0.0534(12) Uani 1 1 d . . . . .
H26A H -0.3350 0.9227 0.3254 0.080 Uiso 1 1 calc GR . . . .
H26B H -0.2962 0.9817 0.3957 0.080 Uiso 1 1 calc GR . . . .
H26C H -0.3538 0.8903 0.4293 0.080 Uiso 1 1 calc GR . . . .
C27 C -0.0363(6) 0.8764(4) 0.3901(4) 0.0573(13) Uani 1 1 d . . . . .
H27A H -0.0798 0.8802 0.4576 0.086 Uiso 1 1 calc GR . . . .
H27B H -0.0245 0.9394 0.3696 0.086 Uiso 1 1 calc GR . . . .
H27C H 0.0633 0.8256 0.3713 0.086 Uiso 1 1 calc GR . . . .
O12 O -0.0211(16) 0.8371(13) 0.0417(15) 0.0610(9) Uani 0.613(7) 1 d . U P A 1
N4 N -0.0408(10) 0.9708(6) 0.1204(6) 0.0602(11) Uani 0.613(7) 1 d D U P A 1
C28 C 0.0360(11) 0.8809(7) 0.0832(7) 0.0542(12) Uani 0.613(7) 1 d D U P A 1
C29 C 0.1990(13) 0.8318(8) 0.0872(8) 0.0573(18) Uani 0.613(7) 1 d . U P A 1
H29A H 0.1981 0.8297 0.1518 0.086 Uiso 0.613(7) 1 calc GR U P A 1
H29B H 0.2644 0.8693 0.0530 0.086 Uiso 0.613(7) 1 calc GR U P A 1
H29C H 0.2384 0.7652 0.0592 0.086 Uiso 0.613(7) 1 calc GR U P A 1
C30 C 0.0113(15) 1.0282(8) 0.1692(9) 0.0713(19) Uani 0.613(7) 1 d D U P A 1
H30A H -0.0292 1.0223 0.2359 0.107 Uiso 0.613(7) 1 calc GR U P A 1
H30B H -0.0241 1.0968 0.1548 0.107 Uiso 0.613(7) 1 calc GR U P A 1
H30C H 0.1228 1.0048 0.1502 0.107 Uiso 0.613(7) 1 calc GR U P A 1
C31 C -0.1807(14) 1.0114(8) 0.1273(9) 0.0607(19) Uani 0.613(7) 1 d . U P A 1
H31A H -0.1939 1.0747 0.0992 0.091 Uiso 0.613(7) 1 calc GR U P A 1
H31B H -0.2417 1.0212 0.1927 0.091 Uiso 0.613(7) 1 calc GR U P A 1
H31C H -0.2139 0.9696 0.0952 0.091 Uiso 0.613(7) 1 calc GR U P A 1
O12A O -0.039(3) 0.844(2) 0.048(2) 0.0610(9) Uani 0.387(7) 1 d . U P A 2
N4A N 0.0876(15) 0.9175(9) 0.1041(10) 0.0635(16) Uani 0.387(7) 1 d D U P A 2
C28A C -0.0449(18) 0.9189(11) 0.0880(12) 0.0621(14) Uani 0.387(7) 1 d D U P A 2
C29A C -0.210(2) 1.0148(12) 0.1052(16) 0.062(3) Uani 0.387(7) 1 d D U P A 2
H29D H -0.2310 1.0290 0.0462 0.093 Uiso 0.387(7) 1 calc GR . P A 2
H29E H -0.1984 1.0725 0.1296 0.093 Uiso 0.387(7) 1 calc GR . P A 2
H29F H -0.2940 0.9980 0.1494 0.093 Uiso 0.387(7) 1 calc GR . P A 2
C30A C 0.095(2) 0.9948(13) 0.1628(13) 0.065(2) Uani 0.387(7) 1 d . U P A 2
H30D H 0.0115 1.0552 0.1642 0.098 Uiso 0.387(7) 1 calc GR U P A 2
H30E H 0.1923 1.0066 0.1368 0.098 Uiso 0.387(7) 1 calc GR U P A 2
H30F H 0.0843 0.9733 0.2258 0.098 Uiso 0.387(7) 1 calc GR U P A 2
C31A C 0.2293(19) 0.8396(16) 0.0582(19) 0.077(4) Uani 0.387(7) 1 d D U P A 2
H31D H 0.2477 0.7874 0.1007 0.115 Uiso 0.387(7) 1 calc GR . P A 2
H31E H 0.3143 0.8660 0.0405 0.115 Uiso 0.387(7) 1 calc GR . P A 2
H31F H 0.2204 0.8133 0.0028 0.115 Uiso 0.387(7) 1 calc GR . P A 2
O13 O 0.681(2) 0.4776(13) 0.5621(12) 0.064(5) Uani 0.66(2) 1 d D . P B 1
N5 N 0.8139(8) 0.5688(6) 0.5844(5) 0.043(3) Uani 0.66(2) 1 d . . P B 1
C32 C 0.7226(9) 0.5492(5) 0.5422(7) 0.036(2) Uani 0.66(2) 1 d . . P B 1
C33 C 0.6818(19) 0.6161(10) 0.4682(12) 0.047(3) Uani 0.66(2) 1 d . . P B 1
H33A H 0.7751 0.6158 0.4193 0.070 Uiso 0.66(2) 1 calc GR . P B 1
H33B H 0.6262 0.6826 0.4955 0.070 Uiso 0.66(2) 1 calc GR . P B 1
H33C H 0.6178 0.5932 0.4418 0.070 Uiso 0.66(2) 1 calc GR . P B 1
C34 C 0.879(4) 0.647(3) 0.564(2) 0.078(10) Uani 0.66(2) 1 d . . P B 1
H34A H 0.8493 0.6831 0.5132 0.116 Uiso 0.66(2) 1 calc GR . P B 1
H34B H 0.9905 0.6197 0.5459 0.116 Uiso 0.66(2) 1 calc GR . P B 1
H34C H 0.8423 0.6914 0.6190 0.116 Uiso 0.66(2) 1 calc GR . P B 1
C35 C 0.844(3) 0.5073(13) 0.6601(15) 0.080(7) Uani 0.66(2) 1 d . . P B 1
H35A H 0.8278 0.5487 0.7138 0.120 Uiso 0.66(2) 1 calc GR . P B 1
H35B H 0.9496 0.4637 0.6401 0.120 Uiso 0.66(2) 1 calc GR . P B 1
H35C H 0.7749 0.4684 0.6770 0.120 Uiso 0.66(2) 1 calc GR . P B 1
O13A O 0.673(2) 0.4837(16) 0.5615(14) 0.021(4) Uani 0.34(2) 1 d . . P B 2
N5A N 0.7693(15) 0.6102(9) 0.5404(11) 0.045(6) Uani 0.34(2) 1 d . . P B 2
C32A C 0.759(2) 0.5270(14) 0.5798(14) 0.040(5) Uani 0.34(2) 1 d . . P B 2
C33A C 0.849(4) 0.494(4) 0.653(3) 0.106(19) Uani 0.34(2) 1 d . . P B 2
H33D H 0.7773 0.4925 0.7138 0.159 Uiso 0.34(2) 1 calc DGR . P B 2
H33E H 0.9011 0.5413 0.6560 0.159 Uiso 0.34(2) 1 calc GR . P B 2
H33F H 0.9240 0.4295 0.6336 0.159 Uiso 0.34(2) 1 calc DGR . P B 2
C34A C 0.859(6) 0.666(5) 0.558(3) 0.047(7) Uani 0.34(2) 1 d . . P B 2
H34D H 0.8725 0.6527 0.6186 0.071 Uiso 0.34(2) 1 calc GR . P B 2
H34E H 0.8062 0.7360 0.5558 0.071 Uiso 0.34(2) 1 calc GR . P B 2
H34F H 0.9587 0.6478 0.5099 0.071 Uiso 0.34(2) 1 calc GR . P B 2
C35A C 0.694(4) 0.646(2) 0.474(3) 0.055(6) Uani 0.34(2) 1 d . . P B 2
H35D H 0.6470 0.5997 0.4617 0.082 Uiso 0.34(2) 1 calc GR . P B 2
H35E H 0.7672 0.6556 0.4163 0.082 Uiso 0.34(2) 1 calc GR . P B 2
H35F H 0.6145 0.7091 0.4974 0.082 Uiso 0.34(2) 1 calc GR . P B 2
O15 O 0.7241(5) 0.8393(3) -0.0036(3) 0.0640(10) Uani 1 1 d . . . C 1
H15A H 0.6936 0.7886 0.0109 0.096 Uiso 1 1 d R . . C 1
H15B H 0.8094 0.8243 0.0091 0.096 Uiso 1 1 d R . . C 1
O16 O 0.4570(13) 0.9964(5) 0.0652(5) 0.076(3) Uani 0.5 1 d . . P . .
H16A H 0.5120 0.9383 0.0400 0.114 Uiso 0.5 1 d R . P . .
H16B H 0.4014 1.0270 0.0313 0.114 Uiso 0.5 1 d R . P . .

loop_
_atom_site_aniso_label
_atom_site_aniso_U_11
_atom_site_aniso_U_22
_atom_site_aniso_U_33
_atom_site_aniso_U_23
_atom_site_aniso_U_13
_atom_site_aniso_U_12
Eu1 0.02258(13) 0.02098(12) 0.02036(13) 0.00492(8) -0.00519(8) -0.01352(8)
O1 0.0258(11) 0.0287(12) 0.0250(12) 0.0074(9) -0.0048(9) -0.0162(10)
O2 0.0262(11) 0.0301(12) 0.0222(12) 0.0070(9) -0.0072(9) -0.0155(10)
O3 0.075(2) 0.0326(14) 0.0283(15) 0.0030(11) -0.0020(14) -0.0293(15)
O4 0.067(2) 0.0364(14) 0.0283(15) 0.0064(11) -0.0067(13) -0.0306(14)
O5 0.0279(11) 0.0232(11) 0.0269(12) 0.0046(9) -0.0081(9) -0.0151(9)
O6 0.0316(12) 0.0283(12) 0.0226(12) 0.0062(9) -0.0070(10) -0.0170(10)
O7 0.0293(12) 0.0279(12) 0.0326(14) 0.0087(10) -0.0091(10) -0.0166(10)
O8 0.0364(13) 0.0229(11) 0.0276(13) 0.0062(9) -0.0116(10) -0.0149(10)
O9 0.0283(12) 0.0253(12) 0.0371(14) 0.0041(10) -0.0074(10) -0.0142(10)
O10 0.0270(12) 0.0396(14) 0.0332(14) -0.0094(11) -0.0063(10) -0.0124(11)
N1 0.0373(16) 0.0250(14) 0.0241(15) 0.0054(11) -0.0059(12) -0.0176(12)
N2 0.057(2) 0.0277(15) 0.0256(16) 0.0075(12) -0.0095(15) -0.0227(15)
C1 0.0291(16) 0.0277(16) 0.0220(17) 0.0043(13) -0.0057(13) -0.0161(13)
C2 0.0282(16) 0.0301(17) 0.0248(18) 0.0058(13) -0.0078(13) -0.0176(14)
C3 0.0300(17) 0.0301(17) 0.0278(19) 0.0063(14) -0.0073(14) -0.0150(14)
C4 0.0310(17) 0.0323(18) 0.0238(18) 0.0042(14) -0.0047(14) -0.0152(14)
C5 0.0366(18) 0.0303(17) 0.0240(18) 0.0064(14) -0.0096(15) -0.0203(15)
C6 0.039(2) 0.0281(18) 0.031(2) 0.0067(15) -0.0046(16) -0.0120(15)
C7 0.0308(18) 0.037(2) 0.029(2) 0.0070(16) -0.0014(15) -0.0128(15)
C8 0.0379(19) 0.0293(17) 0.0267(18) 0.0056(14) -0.0082(15) -0.0175(15)
C9 0.0277(16) 0.0279(16) 0.0253(17) 0.0062(13) -0.0069(13) -0.0151(13)
C10 0.0379(19) 0.0291(18) 0.0238(19) 0.0035(14) -0.0057(15) -0.0178(15)
C11 0.0380(19) 0.0266(17) 0.0276(19) 0.0073(14) -0.0085(15) -0.0182(15)
C12 0.0355(18) 0.0310(18) 0.0241(18) 0.0079(14) -0.0072(14) -0.0182(15)
C13 0.0281(16) 0.0246(16) 0.0279(18) 0.0053(13) -0.0084(14) -0.0155(13)
C14 0.0316(17) 0.0242(15) 0.0283(18) 0.0069(13) -0.0097(14) -0.0159(13)
C15 0.0243(15) 0.0265(15) 0.0240(17) 0.0052(13) -0.0086(13) -0.0125(12)
C16 0.0339(17) 0.0260(16) 0.0284(19) 0.0057(14) -0.0055(14) -0.0160(14)
C17 0.0287(16) 0.0226(15) 0.0292(18) 0.0046(13) -0.0032(14) -0.0126(13)
C18 0.046(2) 0.0352(19) 0.0277(19) 0.0093(15) -0.0132(16) -0.0239(17)
C19 0.041(2) 0.0297(18) 0.034(2) 0.0078(15) -0.0150(17) -0.0214(16)
C20 0.0290(16) 0.0234(15) 0.0257(18) 0.0048(13) -0.0064(14) -0.0139(13)
C21 0.0383(19) 0.0310(17) 0.039(2) 0.0128(15) -0.0194(17) -0.0206(16)
C22 0.0362(18) 0.0296(17) 0.042(2) 0.0102(16) -0.0171(17) -0.0196(15)
C23 0.0293(16) 0.0202(14) 0.0240(17) 0.0018(12) -0.0064(13) -0.0121(13)
O11 0.0440(18) 0.069(2) 0.070(3) -0.032(2) -0.0224(18) 0.0055(17)
N3 0.0388(19) 0.046(2) 0.045(2) -0.0055(17) -0.0168(17) -0.0089(16)
C24 0.050(3) 0.057(3) 0.036(2) 0.000(2) -0.014(2) -0.022(2)
C25 0.041(2) 0.047(2) 0.041(2) -0.0051(19) -0.0133(19) -0.0096(19)
C26 0.046(2) 0.060(3) 0.046(3) -0.013(2) -0.012(2) -0.005(2)
C27 0.050(3) 0.059(3) 0.064(3) -0.018(3) -0.021(3) -0.013(2)
O12 0.0619(16) 0.0565(14) 0.070(2) -0.0021(12) -0.0168(16) -0.0289(10)
N4 0.0652(14) 0.0541(14) 0.068(2) 0.0009(14) -0.0203(14) -0.0282(10)
C28 0.0608(14) 0.0515(14) 0.056(3) 0.0065(15) -0.0126(14) -0.0319(10)
C29 0.0623(15) 0.0505(18) 0.067(4) 0.005(2) -0.0165(19) -0.0315(13)
C30 0.0716(19) 0.0577(18) 0.093(4) -0.009(2) -0.033(2) -0.0228(13)
C31 0.0653(15) 0.0584(17) 0.064(4) -0.002(2) -0.0196(17) -0.0267(12)
O12A 0.0619(16) 0.0565(14) 0.070(2) -0.0021(12) -0.0168(16) -0.0289(10)
N4A 0.0622(15) 0.0580(18) 0.076(3) -0.005(2) -0.0183(15) -0.0280(11)
C28A 0.0620(15) 0.0571(15) 0.073(3) -0.0034(16) -0.0174(15) -0.0286(10)
C29A 0.0617(18) 0.0567(17) 0.073(7) -0.003(3) -0.017(3) -0.0289(15)
C30A 0.0623(17) 0.060(3) 0.078(4) -0.007(3) -0.019(2) -0.0277(14)
C31A 0.0634(15) 0.071(4) 0.099(8) -0.022(5) -0.023(2) -0.0242(16)
O13 0.091(11) 0.047(8) 0.060(9) 0.019(6) -0.018(8) -0.038(8)
N5 0.047(3) 0.045(4) 0.042(4) -0.006(3) -0.018(3) -0.016(3)
C32 0.039(4) 0.035(4) 0.032(4) 0.001(3) -0.006(3) -0.014(3)
C33 0.056(5) 0.037(7) 0.053(6) 0.008(5) -0.022(4) -0.018(5)
C34 0.061(11) 0.062(15) 0.111(17) -0.020(10) -0.016(10) -0.028(9)
C35 0.117(17) 0.064(7) 0.059(12) 0.018(6) -0.050(11) -0.008(8)
O13A 0.030(7) 0.017(7) 0.018(9) -0.008(6) 0.000(6) -0.014(6)
N5A 0.043(6) 0.029(7) 0.057(10) -0.008(6) -0.005(6) -0.014(5)
C32A 0.044(8) 0.044(9) 0.032(9) -0.007(7) -0.004(6) -0.021(8)
C33A 0.050(15) 0.20(4) 0.039(17) -0.03(2) -0.010(12) 0.00(2)
C34A 0.041(13) 0.049(16) 0.056(14) -0.014(11) -0.001(10) -0.030(13)
C35A 0.067(13) 0.038(14) 0.059(12) 0.003(11) -0.018(9) -0.019(11)
O15 0.083(3) 0.065(2) 0.064(2) 0.0174(19) -0.027(2) -0.049(2)
O16 0.112(8) 0.045(4) 0.042(4) 0.004(3) -0.016(4) 0.007(4)

loop_
_atom_type_symbol
_atom_type_description
_atom_type_scat_dispersion_real
_atom_type_scat_dispersion_imag
_atom_type_scat_source
C C 0.0181 0.0091 'International Tables Vol C Tables 4.2.6.8 and 6.1.1.4'
H H 0.0000 0.0000 'International Tables Vol C Tables 4.2.6.8 and 6.1.1.4'
Eu Eu -8.9294 11.1857 'International Tables Vol C Tables 4.2.6.8 and 6.1.1.4'
N N 0.0311 0.0180 'International Tables Vol C Tables 4.2.6.8 and 6.1.1.4'
O O 0.0492 0.0322 'International Tables Vol C Tables 4.2.6.8 and 6.1.1.4'

loop_
_geom_angle_atom_site_label_1
_geom_angle_atom_site_label_2
_geom_angle_atom_site_label_3
_geom_angle
_geom_angle_site_symmetry_1
_geom_angle_site_symmetry_3
O1 Eu1 Eu1 129.14(6) . 2_467
O1 Eu1 O2 81.32(8) . 2_567
O1 Eu1 O5 129.02(8) . 1_456
O1 Eu1 O6 76.89(8) . 1_456
O1 Eu1 O7 145.85(9) . 1_446
O1 Eu1 O8 153.85(8) . 1_446
O1 Eu1 O8 95.53(8) . 2_576
O1 Eu1 O9 75.69(8) . .
O1 Eu1 O10 82.51(9) . .
O1 Eu1 C15 102.75(9) . 1_456
O1 Eu1 C23 162.85(9) . 1_446
O2 Eu1 Eu1 143.79(6) 2_567 2_467
O2 Eu1 O5 75.41(8) 2_567 1_456
O2 Eu1 O6 68.94(8) 2_567 1_456
O2 Eu1 O8 124.54(7) 2_567 1_446
O2 Eu1 O9 72.37(9) 2_567 .
O2 Eu1 C15 68.13(9) 2_567 1_456
O2 Eu1 C23 102.12(9) 2_567 1_446
O5 Eu1 Eu1 69.82(6) 1_456 2_467
O5 Eu1 O6 52.56(8) 1_456 1_456
O5 Eu1 O8 68.31(7) 1_456 1_446
O5 Eu1 O9 134.95(8) 1_456 .
O5 Eu1 C15 26.33(9) 1_456 1_456
O5 Eu1 C23 67.72(8) 1_456 1_446
O6 Eu1 Eu1 96.61(6) 1_456 2_467
O6 Eu1 O8 113.79(8) 1_456 1_446
O6 Eu1 C15 26.36(9) 1_456 1_456
O6 Eu1 C23 120.13(8) 1_456 1_446
O7 Eu1 Eu1 79.49(6) 1_446 2_467
O7 Eu1 O2 81.50(8) 1_446 2_567
O7 Eu1 O5 73.80(8) 1_446 1_456
O7 Eu1 O6 123.04(8) 1_446 1_456
O7 Eu1 O8 115.58(8) 1_446 2_576
O7 Eu1 O8 49.28(8) 1_446 1_446
O7 Eu1 O9 71.05(9) 1_446 .
O7 Eu1 O10 93.64(9) 1_446 .
O7 Eu1 C15 97.86(9) 1_446 1_456
O7 Eu1 C23 24.10(10) 1_446 1_446
O8 Eu1 Eu1 36.22(6) 2_576 2_467
O8 Eu1 Eu1 30.34(5) 1_446 2_467
O8 Eu1 O2 143.35(8) 2_576 2_567
O8 Eu1 O5 78.80(8) 2_576 1_456
O8 Eu1 O6 74.77(8) 2_576 1_456
O8 Eu1 O8 66.56(9) 2_576 1_446
O8 Eu1 O9 142.48(9) 2_576 .
O8 Eu1 C15 77.19(9) 2_576 1_456
O8 Eu1 C15 92.02(8) 1_446 1_456
O8 Eu1 C23 25.26(8) 1_446 1_446
O8 Eu1 C23 91.51(9) 2_576 1_446
O9 Eu1 Eu1 128.19(6) . 2_467
O9 Eu1 O6 135.15(8) . 1_456
O9 Eu1 O8 106.38(8) . 1_446
O9 Eu1 C15 140.17(9) . 1_456
O9 Eu1 C23 89.23(9) . 1_446
O10 Eu1 Eu1 69.57(6) . 2_467
O10 Eu1 O2 142.44(9) . 2_567
O10 Eu1 O5 139.02(9) . 1_456
O10 Eu1 O6 138.52(9) . 1_456
O10 Eu1 O8 74.00(8) . 1_446
O10 Eu1 O8 71.85(9) . 2_576
O10 Eu1 O9 70.87(9) . .
O10 Eu1 C15 148.96(9) . 1_456
O10 Eu1 C23 84.87(10) . 1_446
C15 Eu1 Eu1 84.30(7) 1_456 2_467
C15 Eu1 C23 94.05(9) 1_456 1_446
C23 Eu1 Eu1 55.39(7) 1_446 2_467
C1 O1 Eu1 139.3(2) . .
C1 O2 Eu1 129.9(2) . 2_567
C15 O5 Eu1 95.6(2) . 1_654
C15 O6 Eu1 91.3(2) . 1_654
C23 O7 Eu1 104.6(2) . 1_664
Eu1 O8 Eu1 113.44(9) 2_576 1_664
C23 O8 Eu1 83.5(2) . 1_664
C23 O8 Eu1 160.7(2) . 2_576
Eu1 O9 H9A 109.4 . .
Eu1 O9 H9B 130.8 . .
H9A O9 H9B 115.0 . .
H9B O9 Eu1 130.8 . .
H9B O9 H9A 115.0 . .
H9B O9 H9B 0.0 . .
Eu1 O10 H10A 118.2 . .
Eu1 O10 H10B 130.0 . .
H10A O10 H10B 104.1 . .
C8 N1 H1 115.8 . .
C8 N1 C9 128.4(3) . .
C9 N1 H1 115.8 . .
C11 N2 H2 115.0 . .
C16 N2 H2 115.0 . .
C16 N2 C11 129.9(3) . .
O1 C1 O2 125.1(3) . .
O1 C1 C2 116.8(3) . .
O2 C1 C2 118.1(3) . .
C3 C2 C1 121.4(3) . .
C3 C2 C7 119.3(3) . .
C7 C2 C1 119.3(3) . .
C2 C3 H3 119.6 . .
C2 C3 C4 120.8(3) . .
C4 C3 H3 119.6 . .
C3 C4 H4 120.3 . .
C5 C4 C3 119.5(3) . .
C5 C4 H4 120.3 . .
C4 C5 C6 120.1(3) . .
C4 C5 C8 123.0(3) . .
C6 C5 C8 116.8(3) . .
C5 C6 H6 120.0 . .
C7 C6 C5 120.0(4) . .
C7 C6 H6 120.0 . .
C2 C7 H7 119.9 . .
C6 C7 C2 120.2(4) . .
C6 C7 H7 119.9 . .
O3 C8 N1 124.7(3) . .
O3 C8 C5 121.0(3) . .
N1 C8 C5 114.3(3) . .
C10 C9 N1 123.2(3) . .
C14 C9 N1 115.8(3) . .
C14 C9 C10 121.0(3) . .
C9 C10 H10 121.1 . .
C11 C10 C9 117.8(3) . .
C11 C10 H10 121.1 . .
C10 C11 N2 123.4(3) . .
C12 C11 N2 115.5(3) . .
C12 C11 C10 121.1(3) . .
C11 C12 H12 119.9 . .
C11 C12 C13 120.3(3) . .
C13 C12 H12 119.9 . .
C12 C13 C14 120.1(3) . .
C12 C13 C15 119.9(3) . .
C14 C13 C15 119.9(3) . .
C9 C14 H14 120.2 . .
C13 C14 C9 119.6(3) . .
C13 C14 H14 120.2 . .
O5 C15 Eu1 58.03(17) . 1_654
O5 C15 C13 118.9(3) . .
O6 C15 Eu1 62.33(18) . 1_654
O6 C15 O5 119.9(3) . .
O6 C15 C13 121.1(3) . .
C13 C15 Eu1 170.4(2) . 1_654
O4 C16 N2 124.4(3) . .
O4 C16 C17 123.0(3) . .
N2 C16 C17 112.6(3) . .
C18 C17 C16 118.8(3) . .
C22 C17 C16 121.2(3) . .
C22 C17 C18 119.9(3) . .
C17 C18 H18 120.2 . .
C17 C18 C19 119.5(4) . .
C19 C18 H18 120.2 . .
C18 C19 H19 120.0 . .
C20 C19 C18 120.0(4) . .
C20 C19 H19 120.0 . .
C19 C20 C23 119.8(3) . .
C21 C20 C19 120.2(3) . .
C21 C20 C23 119.9(3) . .
C20 C21 H21 120.2 . .
C22 C21 C20 119.6(3) . .
C22 C21 H21 120.2 . .
C17 C22 H22 119.7 . .
C21 C22 C17 120.5(3) . .
C21 C22 H22 119.7 . .
O7 C23 Eu1 51.30(17) . 1_664
O7 C23 O8 122.2(3) . .
O7 C23 C20 117.5(3) . .
O8 C23 Eu1 71.23(18) . 1_664
O8 C23 C20 120.3(3) . .
C20 C23 Eu1 167.8(2) . 1_664
C25 N3 C26 124.3(4) . .
C25 N3 C27 120.3(4) . .
C26 N3 C27 115.4(4) . .
H24A C24 H24B 109.5 . .
H24A C24 H24C 109.5 . .
H24B C24 H24C 109.5 . .
C25 C24 H24A 109.5 . .
C25 C24 H24B 109.5 . .
C25 C24 H24C 109.5 . .
O11 C25 N3 121.1(4) . .
O11 C25 C24 120.3(4) . .
N3 C25 C24 118.6(4) . .
N3 C26 H26A 109.5 . .
N3 C26 H26B 109.5 . .
N3 C26 H26C 109.5 . .
H26A C26 H26B 109.5 . .
H26A C26 H26C 109.5 . .
H26B C26 H26C 109.5 . .
N3 C27 H27A 109.5 . .
N3 C27 H27B 109.5 . .
N3 C27 H27C 109.5 . .
H27A C27 H27B 109.5 . .
H27A C27 H27C 109.5 . .
H27B C27 H27C 109.5 . .
C28 N4 C30 126.0(9) . .
C31 N4 C28 122.1(9) . .
C31 N4 C30 111.3(9) . .
O12 C28 N4 120.6(10) . .
O12 C28 C29 119.9(10) . .
N4 C28 C29 119.4(9) . .
C28 C29 H29A 109.5 . .
C28 C29 H29B 109.5 . .
C28 C29 H29C 109.5 . .
H29A C29 H29B 109.5 . .
H29A C29 H29C 109.5 . .
H29B C29 H29C 109.5 . .
N4 C30 H30A 109.5 . .
N4 C30 H30B 109.5 . .
N4 C30 H30C 109.5 . .
H30A C30 H30B 109.5 . .
H30A C30 H30C 109.5 . .
H30B C30 H30C 109.5 . .
N4 C31 H31A 109.5 . .
N4 C31 H31B 109.5 . .
N4 C31 H31C 109.5 . .
H31A C31 H31B 109.5 . .
H31A C31 H31C 109.5 . .
H31B C31 H31C 109.5 . .
C28A N4A C30A 122.8(13) . .
C28A N4A C31A 118.7(13) . .
C31A N4A C30A 118.4(14) . .
O12A C28A N4A 116.0(17) . .
O12A C28A C29A 115.6(17) . .
N4A C28A C29A 128.1(13) . .
C28A C29A H29D 109.5 . .
C28A C29A H29E 109.5 . .
C28A C29A H29F 109.5 . .
H29D C29A H29E 109.5 . .
H29D C29A H29F 109.5 . .
H29E C29A H29F 109.5 . .
N4A C30A H30D 109.5 . .
N4A C30A H30E 109.5 . .
N4A C30A H30F 109.5 . .
H30D C30A H30E 109.5 . .
H30D C30A H30F 109.5 . .
H30E C30A H30F 109.5 . .
N4A C31A H31D 109.5 . .
N4A C31A H31E 109.5 . .
N4A C31A H31F 109.5 . .
H31D C31A H31E 109.5 . .
H31D C31A H31F 109.5 . .
H31E C31A H31F 109.5 . .
C32 N5 C34 125.7(17) . .
C32 N5 C35 116.7(14) . .
C34 N5 C35 117.5(19) . .
O13 C32 N5 119.8(15) . .
O13 C32 C33 122.7(13) . .
N5 C32 C33 117.4(9) . .
C32 C33 H33A 109.5 . .
C32 C33 H33B 109.5 . .
C32 C33 H33C 109.5 . .
H33A C33 H33B 109.5 . .
H33A C33 H33C 109.5 . .
H33B C33 H33C 109.5 . .
N5 C34 H34A 109.5 . .
N5 C34 H34B 109.5 . .
N5 C34 H34C 109.5 . .
H34A C34 H34B 109.5 . .
H34A C34 H34C 109.5 . .
H34B C34 H34C 109.5 . .
N5 C35 H35A 109.5 . .
N5 C35 H35B 109.5 . .
N5 C35 H35C 109.5 . .
H35A C35 H35B 109.5 . .
H35A C35 H35C 109.5 . .
H35B C35 H35C 109.5 . .
C32A N5A C34A 125(3) . .
C32A N5A C35A 119(2) . .
C35A N5A C34A 116(3) . .
O13A C32A N5A 120(3) . .
O13A C32A C33A 125(3) . .
N5A C32A C33A 114(3) . .
C32A C33A H33D 109.5 . .
C32A C33A H33E 109.5 . .
C32A C33A H33F 109.5 . .
H33D C33A H33E 109.5 . .
H33D C33A H33F 109.5 . .
H33E C33A H33F 109.5 . .
N5A C34A H34D 109.5 . .
N5A C34A H34E 109.5 . .
N5A C34A H34F 109.5 . .
H34D C34A H34E 109.5 . .
H34D C34A H34F 109.5 . .
H34E C34A H34F 109.5 . .
N5A C35A H35D 109.5 . .
N5A C35A H35E 109.5 . .
N5A C35A H35F 109.5 . .
H35D C35A H35E 109.5 . .
H35D C35A H35F 109.5 . .
H35E C35A H35F 109.5 . .
H15A O15 H15B 104.5 . .
H16A O16 H16B 109.4 . .

loop_
_geom_bond_atom_site_label_1
_geom_bond_atom_site_label_2
_geom_bond_distance
_geom_bond_site_symmetry_2
Eu1 Eu1 4.3799(3) 2_467
Eu1 O1 2.354(2) .
Eu1 O2 2.429(2) 2_567
Eu1 O5 2.440(2) 1_456
Eu1 O6 2.536(2) 1_456
Eu1 O7 2.388(2) 1_446
Eu1 O8 2.411(2) 2_576
Eu1 O8 2.821(3) 1_446
Eu1 O9 2.444(2) .
Eu1 O10 2.388(3) .
Eu1 C15 2.863(4) 1_456
Eu1 C23 2.960(3) 1_446
O1 C1 1.256(4) .
O2 Eu1 2.429(2) 2_567
O2 C1 1.264(4) .
O3 C8 1.225(5) .
O4 C16 1.221(5) .
O5 Eu1 2.440(2) 1_654
O5 C15 1.276(4) .
O6 Eu1 2.536(2) 1_654
O6 C15 1.271(4) .
O7 Eu1 2.388(2) 1_664
O7 C23 1.249(5) .
O8 Eu1 2.821(3) 1_664
O8 Eu1 2.411(2) 2_576
O8 C23 1.272(4) .
O9 H9A 0.8702 .
O9 H9B 0.8500 .
O9 H9B 0.8500 .
O10 H10A 0.8794 .
O10 H10B 0.8781 .
N1 H1 0.8800 .
N1 C8 1.355(5) .
N1 C9 1.410(4) .
N2 H2 0.8800 .
N2 C11 1.412(4) .
N2 C16 1.354(5) .
C1 C2 1.502(5) .
C2 C3 1.386(5) .
C2 C7 1.400(5) .
C3 H3 0.9500 .
C3 C4 1.392(5) .
C4 H4 0.9500 .
C4 C5 1.390(5) .
C5 C6 1.395(5) .
C5 C8 1.508(5) .
C6 H6 0.9500 .
C6 C7 1.383(5) .
C7 H7 0.9500 .
C9 C10 1.406(5) .
C9 C14 1.397(5) .
C10 H10 0.9500 .
C10 C11 1.406(5) .
C11 C12 1.381(5) .
C12 H12 0.9500 .
C12 C13 1.387(5) .
C13 C14 1.390(5) .
C13 C15 1.481(5) .
C14 H14 0.9500 .
C15 Eu1 2.863(4) 1_654
C16 C17 1.500(5) .
C17 C18 1.393(5) .
C17 C22 1.387(5) .
C18 H18 0.9500 .
C18 C19 1.393(5) .
C19 H19 0.9500 .
C19 C20 1.391(5) .
C20 C21 1.389(5) .
C20 C23 1.499(5) .
C21 H21 0.9500 .
C21 C22 1.385(5) .
C22 H22 0.9500 .
C23 Eu1 2.960(3) 1_664
O11 C25 1.235(6) .
N3 C25 1.333(6) .
N3 C26 1.448(6) .
N3 C27 1.454(6) .
C24 H24A 0.9800 .
C24 H24B 0.9800 .
C24 H24C 0.9800 .
C24 C25 1.504(6) .
C26 H26A 0.9800 .
C26 H26B 0.9800 .
C26 H26C 0.9800 .
C27 H27A 0.9800 .
C27 H27B 0.9800 .
C27 H27C 0.9800 .
O12 C28 1.26(2) .
N4 C28 1.327(12) .
N4 C30 1.437(12) .
N4 C31 1.274(14) .
C28 C29 1.540(16) .
C29 H29A 0.9800 .
C29 H29B 0.9800 .
C29 H29C 0.9800 .
C30 H30A 0.9800 .
C30 H30B 0.9800 .
C30 H30C 0.9800 .
C31 H31A 0.9800 .
C31 H31B 0.9800 .
C31 H31C 0.9800 .
O12A C28A 1.24(3) .
N4A C28A 1.38(2) .
N4A C30A 1.495(19) .
N4A C31A 1.468(17) .
C28A C29A 1.713(19) .
C29A H29D 0.9800 .
C29A H29E 0.9800 .
C29A H29F 0.9800 .
C30A H30D 0.9800 .
C30A H30E 0.9800 .
C30A H30F 0.9800 .
C31A H31D 0.9800 .
C31A H31E 0.9800 .
C31A H31F 0.9800 .
O13 C32 1.23(2) .
N5 C32 1.348(14) .
N5 C34 1.45(4) .
N5 C35 1.467(16) .
C32 C33 1.51(2) .
C33 H33A 0.9800 .
C33 H33B 0.9800 .
C33 H33C 0.9800 .
C34 H34A 0.9800 .
C34 H34B 0.9800 .
C34 H34C 0.9800 .
C35 H35A 0.9800 .
C35 H35B 0.9800 .
C35 H35C 0.9800 .
O13A C32A 1.29(3) .
N5A C32A 1.34(3) .
N5A C34A 1.45(5) .
N5A C35A 1.42(4) .
C32A C33A 1.59(5) .
C33A H33D 0.9800 .
C33A H33E 0.9800 .
C33A H33F 0.9800 .
C34A H34D 0.9800 .
C34A H34E 0.9800 .
C34A H34F 0.9800 .
C35A H35D 0.9800 .
C35A H35E 0.9800 .
C35A H35F 0.9800 .
O15 H15A 0.8701 .
O15 H15B 0.8701 .
O16 H16A 0.8710 .
O16 H16B 0.8700 .
